data_7064169
loop_
_publ_author_name
'Awe, Babatunde'
'Swart, Glendin'
'Erasmus, Elizabeth'
'Landman, Maril\'e'
'Malan, Frederick Pieter'

_publ_section_title
;
 Unlocking reactivity: synthetic, structural and catalytic exploration of
 ruthenium(II) complexes featuring pdc and NHC ligands
;
_journal_name_full 'New Journal of Chemistry'
_journal_paper_doi 10.1039/D5NJ03988F
_journal_year 2026
_chemical_formula_moiety 'C18 H21 N3 O5 Ru, C3 H6 O'
_chemical_formula_sum 'C21 H27 N3 O6 Ru'
_chemical_formula_weight 518.52
_space_group_crystal_system triclinic
_space_group_IT_number 2
_space_group_name_Hall '-P 1'
_space_group_name_H-M_alt 'P -1'
_atom_sites_solution_hydrogens mixed
_atom_sites_solution_primary dual
_audit_creation_date 2025-11-28
_audit_creation_method
;
Olex2 1.3-ac4
(compiled 2018.12.18 svn.r3554 for Rigaku Oxford Diffraction, GUI svn.r1)
;
_audit_update_record
;
2025-11-28 deposited with the CCDC.	2025-12-08 downloaded from the CCDC.
;
_cell_angle_alpha 78.091(3)
_cell_angle_beta 85.705(3)
_cell_angle_gamma 72.853(3)
_cell_formula_units_Z 2
_cell_length_a 9.4175(3)
_cell_length_b 10.0566(4)
_cell_length_c 12.3547(5)
_cell_measurement_reflns_used 11976
_cell_measurement_temperature 150.00(2)
_cell_measurement_theta_max 77.7810
_cell_measurement_theta_min 3.6360
_cell_volume 1093.89(7)
_computing_cell_refinement 'CrysAlisPro 1.171.41.123a (Rigaku OD, 2022)'
_computing_data_collection 'CrysAlisPro 1.171.41.123a (Rigaku OD, 2022)'
_computing_data_reduction 'CrysAlisPro 1.171.41.123a (Rigaku OD, 2022)'
_computing_molecular_graphics 'Olex2 1.5 (Dolomanov et al., 2009)'
_computing_publication_material 'Olex2 1.5 (Dolomanov et al., 2009)'
_computing_structure_refinement 'ShelXL (Sheldrick, 2015)'
_computing_structure_solution 'ShelXT (Sheldrick, 2015)'
_diffrn_ambient_environment N~2~
_diffrn_ambient_temperature 150.00(2)
_diffrn_detector 'Hybrid Pixel Array Detector'
_diffrn_detector_type HyPix
_diffrn_measured_fraction_theta_full 0.998
_diffrn_measured_fraction_theta_max 0.984
_diffrn_measurement_details
;
List of Runs (angles in degrees, time in seconds):

  # Type    Start    End  Width  t~exp~   \w     \q     \k     \f   Frames
#--------------------------------------------------------------------------
  1  \w   -104.00 -22.00   0.50    0.23    --  -46.96 141.00-112.00  164
  2  \w   -119.00 -64.00   0.50    0.23    --  -46.96-141.00-169.00  110
  3  \w    -96.00 -15.00   0.50    0.23    --  -46.96 128.00  75.00  162
  4  \w   -119.00 -73.00   0.50    0.23    --  -46.96-128.00   1.00   92
  5  \w     20.00  96.00   0.50    0.23    --   46.96-128.00   1.00  152
  6  \w     27.00 104.00   0.50    0.23    --   46.96-141.00-169.00  154
  7  \w     68.00 119.00   0.50    0.23    --   46.96 141.00-112.00  102
  8  \w   -113.00 -29.00   0.50    1.00    -- -102.00 128.00  75.00  168
  9  \w   -123.00 -29.00   0.50    1.00    -- -102.00 141.00-112.00  188
 10  \w   -175.00 -73.00   0.50    1.00    -- -102.00-128.00   1.00  204
 11  \w     68.00 173.00   0.50    1.00    --  110.25 141.00-112.00  210
 12  \w     38.00 114.00   0.50    1.00    --  110.25-128.00   1.00  152
 13  \w     38.00 123.00   0.50    1.00    --  110.25-141.00-169.00  170
 14  \w     77.00 178.00   0.50    1.00    --  110.25 128.00  75.00  202
 15  \w     -5.00  29.00   0.50    0.23    --  -46.96  19.00  30.00   68
 16  \w     -5.00  29.00   0.50    0.23    --  -46.96  19.00  90.00   68
 17  \w   -119.00 -74.00   0.50    0.23    --  -46.96-125.00 -60.00   90
 18  \w     -5.00  29.00   0.50    0.23    --  -46.96  19.00  60.00   68
 19  \w   -119.00 -74.00   0.50    0.23    --  -46.96-125.00-150.00   90
 20  \w    -26.00  41.00   0.50    0.23    --   46.96 -37.00-150.00  134
 21  \w    -27.00  13.00   0.50    0.23    --   46.96 -19.00 -90.00   80
 22  \w   -174.00 -88.00   0.50    1.00    -- -102.00 -50.00  19.47  172
 23  \w   -175.00 -82.00   0.50    1.00    -- -102.00 -70.00  65.44  186
 24  \w   -112.00 -29.00   0.50    1.00    -- -102.00 125.00-120.00  166
 25  \w   -112.00 -29.00   0.50    1.00    -- -102.00 125.00-150.00  166
 26  \w    -72.00 -29.00   0.50    1.00    -- -102.00  61.00 120.00   86
 27  \w   -167.00 -88.00   0.50    1.00    -- -102.00 -15.00-120.00  158
 28  \w   -167.00 -88.00   0.50    1.00    -- -102.00 -15.00-150.00  158
 29  \w   -172.00 -64.00   0.50    1.00    -- -102.00-141.00-169.00  216
 30  \w   -122.00 -29.00   0.50    1.00    -- -102.00 139.00  -9.61  186
 31  \w    -72.00 -29.00   0.50    1.00    -- -102.00  61.00 -60.00   86
 32  \w   -127.00 -29.00   0.50    1.00    -- -102.00 146.00  25.69  196
 33  \w     38.00 106.00   0.50    1.00    --  110.25 -94.00  30.00  136
 34  \w     79.00 178.00   0.50    1.00    --  110.25 125.00 -90.00  198
 35  \w     79.00 178.00   0.50    1.00    --  110.25 125.00 120.00  198
 36  \w     38.00 133.00   0.50    1.00    --  110.25 -77.00-180.00  190
 37  \w     38.00 111.00   0.50    1.00    --  110.25-125.00-150.00  146
 38  \w     38.00 111.00   0.50    1.00    --  110.25-125.00  30.00  146
 39  \w     38.00  80.00   0.50    1.00    --  110.25 -61.00-150.00   84
 40  \w     97.00 175.00   0.50    1.00    --  110.25  15.00 120.00  156
 41  \w     98.00 178.00   0.50    1.00    --  110.25  30.00 -30.00  160
 42  \w     97.00 175.00   0.50    1.00    --  110.25  15.00   0.00  156
 43  \w     97.00 175.00   0.50    1.00    --  110.25  15.00  60.00  156
 44  \w     79.00 178.00   0.50    1.00    --  110.25 125.00  30.00  198
 45  \w     38.00  80.00   0.50    1.00    --  110.25 -61.00 -60.00   84
 46  \w     38.00  80.00   0.50    1.00    --  110.25 -61.00  60.00   84
 47  \w     38.00 106.00   0.50    1.00    --  110.25 -94.00-180.00  136
 48  \w     52.00  79.00   0.50    1.00    --  110.25-125.00  90.00   54
 49  \w     38.00  71.00   0.50    1.00    --  110.25 -61.00-180.00   66
;
_diffrn_measurement_device 'four-circle diffractometer'
_diffrn_measurement_device_type 'XtaLAB Synergy R, DW system, HyPix'
_diffrn_orient_matrix_type 'CrysAlisPro convention (1999,Acta A55,543-557)'
_diffrn_orient_matrix_UB_11 -0.0679567000
_diffrn_orient_matrix_UB_12 -0.0815621000
_diffrn_orient_matrix_UB_13 0.0996690000
_diffrn_orient_matrix_UB_21 0.0695467000
_diffrn_orient_matrix_UB_22 0.0625300000
_diffrn_orient_matrix_UB_23 0.0791539000
_diffrn_orient_matrix_UB_31 -0.1409226000
_diffrn_orient_matrix_UB_32 0.1270309000
_diffrn_orient_matrix_UB_33 -0.0066727000
_diffrn_radiation_monochromator mirror
_diffrn_radiation_probe x-ray
_diffrn_radiation_type CuK\a
_diffrn_radiation_wavelength 1.54184
_diffrn_reflns_av_R_equivalents 0.0923
_diffrn_reflns_av_unetI/netI 0.0554
_diffrn_reflns_Laue_measured_fraction_full 0.998
_diffrn_reflns_Laue_measured_fraction_max 0.984
_diffrn_reflns_limit_h_max 11
_diffrn_reflns_limit_h_min -11
_diffrn_reflns_limit_k_max 12
_diffrn_reflns_limit_k_min -12
_diffrn_reflns_limit_l_max 15
_diffrn_reflns_limit_l_min -15
_diffrn_reflns_number 21204
_diffrn_reflns_point_group_measured_fraction_full 0.998
_diffrn_reflns_point_group_measured_fraction_max 0.984
_diffrn_reflns_theta_full 67.684
_diffrn_reflns_theta_max 74.862
_diffrn_reflns_theta_min 4.690
_diffrn_source_type 'Rigaku (Cu) X-ray Source'
_exptl_absorpt_coefficient_mu 6.170
_exptl_absorpt_correction_T_max 1.00000
_exptl_absorpt_correction_T_min 0.87672
_exptl_absorpt_correction_type multi-scan
_exptl_absorpt_process_details
;
CrysAlisPro 1.171.41.123a (Rigaku Oxford Diffraction, 2022)
Empirical absorption correction using spherical harmonics,
implemented in SCALE3 ABSPACK scaling algorithm.
;
_exptl_crystal_colour orange
_exptl_crystal_density_diffrn 1.574
_exptl_crystal_description block
_exptl_crystal_F_000 532
_exptl_crystal_size_max 0.240
_exptl_crystal_size_mid 0.200
_exptl_crystal_size_min 0.145
_refine_diff_density_max 2.385
_refine_diff_density_min -1.573
_refine_diff_density_rms 0.152
_refine_ls_extinction_method none
_refine_ls_goodness_of_fit_ref 1.034
_refine_ls_hydrogen_treatment mixed
_refine_ls_matrix_type full
_refine_ls_number_parameters 293
_refine_ls_number_reflns 4448
_refine_ls_number_restraints 0
_refine_ls_restrained_S_all 1.034
_refine_ls_R_factor_all 0.0619
_refine_ls_R_factor_gt 0.0580
_refine_ls_shift/su_max 0.001
_refine_ls_shift/su_mean 0.000
_refine_ls_structure_factor_coef Fsqd
_refine_ls_weighting_details 'w=1/[\s^2^(Fo^2^)+(0.1143P)^2^+1.1970P] where P=(Fo^2^+2Fc^2^)/3'
_refine_ls_weighting_scheme calc
_refine_ls_wR_factor_gt 0.1524
_refine_ls_wR_factor_ref 0.1557
_reflns_Friedel_coverage 0.000
_reflns_number_gt 4097
_reflns_number_total 4448
_reflns_threshold_expression 'I > 2\s(I)'
_cod_data_source_file d5nj03988f2.cif
_cod_data_source_block ba68_lt3_auto
_cod_database_code 7064169
_shelxl_version_number 2013-3
_shelx_space_group_comment
;
The symmetry employed for this shelxl refinement is uniquely defined
by the following loop, which should always be used as a source of
symmetry information in preference to the above space-group names.
They are only intended as comments.
;
_diffrn_oxdiff_digest_frames
;
011bc12fa4b1f890b2f85c9aff8b0e6b2200039d888
;
_reflns_odcompleteness_completeness 99.56
_reflns_odcompleteness_iscentric 1
_reflns_odcompleteness_theta 71.98
_olex2_refinement_description
;
1. Fixed Uiso
 At 1.2 times of:
  All C(H) groups, All C(H,H) groups
 At 1.5 times of:
  All C(H,H,H) groups, All O(H,H) groups
2.a Rotating group:
 O5(H5A,H5B)
2.b Secondary CH2 refined with riding coordinates:
 C11(H11A,H11B), C15(H15A,H15B)
2.c Aromatic/amide H refined with riding coordinates:
 C5(H5), C3(H3), C9(H9), C4(H4), C10(H10)
2.d X=CH2 refined with riding coordinates:
 C17(H17A,H17B)
2.e Idealised Me refined as rotating group:
 C14(H14A,H14B,H14C), C21(H21A,H21B,H21C), C18(H18A,H18B,H18C), C20(H20A,H20B,
 H20C)
;
_olex2_submission_special_instructions 'No special instructions were received'
_oxdiff_exptl_absorpt_empirical_details
;
Empirical correction (ABSPACK) includes:
- Absorption correction using spherical harmonics
- Frame scaling
;
_oxdiff_exptl_absorpt_empirical_full_max 2.977
_oxdiff_exptl_absorpt_empirical_full_min 0.341

loop_
_space_group_symop_operation_xyz
'x, y, z'
'-x, -y, -z'

loop_
_atom_site_label
_atom_site_type_symbol
_atom_site_fract_x
_atom_site_fract_y
_atom_site_fract_z
_atom_site_U_iso_or_equiv
_atom_site_adp_type
_atom_site_occupancy
_atom_site_site_symmetry_order
_atom_site_calc_flag
_atom_site_refinement_flags_posn
_atom_site_refinement_flags_adp
_atom_site_refinement_flags_occupancy
_atom_site_disorder_assembly
_atom_site_disorder_group
Ru1 Ru 0.34001(3) 0.25745(3) 0.68595(2) 0.02399(15) Uani 1 1 d . . . . .
O3 O 0.4584(4) 0.2719(3) 0.5344(3) 0.0277(6) Uani 1 1 d . . . . .
O1 O 0.2908(4) 0.2876(3) 0.8499(3) 0.0305(7) Uani 1 1 d . . . . .
O5 O 0.1968(4) 0.4774(3) 0.6315(3) 0.0311(7) Uani 1 1 d . . . . .
H5A H 0.2524 0.5333 0.6086 0.047 Uiso 1 1 d GR . . . .
H5B H 0.1483 0.5084 0.6883 0.047 Uiso 1 1 d GR . . . .
O4 O 0.6527(4) 0.3340(4) 0.4489(3) 0.0335(7) Uani 1 1 d . . . . .
O2 O 0.3477(4) 0.3929(4) 0.9765(3) 0.0401(8) Uani 1 1 d . . . . .
N1 N 0.4980(4) 0.3429(4) 0.7151(3) 0.0254(8) Uani 1 1 d . . . . .
N3 N 0.5473(4) -0.0347(4) 0.8025(3) 0.0290(8) Uani 1 1 d . . . . .
N2 N 0.4141(4) -0.0348(4) 0.6701(3) 0.0288(8) Uani 1 1 d . . . . .
O6 O 0.0121(5) 0.5942(5) 0.7927(4) 0.0565(11) Uani 1 1 d . . . . .
C6 C 0.5970(5) 0.3657(4) 0.6352(4) 0.0250(9) Uani 1 1 d . . . . .
C2 C 0.4940(5) 0.3846(5) 0.8118(4) 0.0276(9) Uani 1 1 d . . . . .
C1 C 0.3678(5) 0.3549(5) 0.8873(4) 0.0298(9) Uani 1 1 d . . . . .
C12 C 0.2082(5) 0.1682(5) 0.6003(4) 0.0297(10) Uani 1 1 d . . . . .
C8 C 0.4475(5) 0.0530(5) 0.7262(4) 0.0268(9) Uani 1 1 d . . . . .
C11 C 0.3063(5) 0.0246(5) 0.5809(4) 0.0320(10) Uani 1 1 d . . . . .
H11A H 0.2448 -0.0398 0.5803 0.038 Uiso 1 1 calc R . . . .
H11B H 0.3587 0.0360 0.5086 0.038 Uiso 1 1 calc R . . . .
C15 C 0.6226(6) 0.0082(5) 0.8812(4) 0.0343(11) Uani 1 1 d . . . . .
H15A H 0.6482 -0.0700 0.9463 0.041 Uiso 1 1 calc R . . . .
H15B H 0.5530 0.0911 0.9066 0.041 Uiso 1 1 calc R . . . .
C5 C 0.7034(5) 0.4279(5) 0.6518(4) 0.0288(9) Uani 1 1 d . . . . .
H5 H 0.7749 0.4423 0.5957 0.035 Uiso 1 1 calc R . . . .
C13 C 0.1450(5) 0.1843(5) 0.7046(4) 0.0302(10) Uani 1 1 d . . . . .
C3 C 0.5964(5) 0.4502(5) 0.8327(4) 0.0295(9) Uani 1 1 d . . . . .
H3 H 0.5930 0.4815 0.9006 0.035 Uiso 1 1 calc R . . . .
C9 C 0.5740(6) -0.1744(5) 0.7912(4) 0.0333(10) Uani 1 1 d . . . . .
H9 H 0.6391 -0.2552 0.8350 0.040 Uiso 1 1 calc R . . . .
C7 C 0.5701(5) 0.3207(5) 0.5311(4) 0.0272(9) Uani 1 1 d . . . . .
C4 C 0.7045(5) 0.4697(5) 0.7527(4) 0.0303(10) Uani 1 1 d . . . . .
H4 H 0.7783 0.5110 0.7666 0.036 Uiso 1 1 calc R . . . .
C10 C 0.4921(6) -0.1755(5) 0.7080(4) 0.0345(10) Uani 1 1 d . . . . .
H10 H 0.4881 -0.2557 0.6805 0.041 Uiso 1 1 calc R . . . .
C14 C 0.1355(6) 0.2638(5) 0.4958(4) 0.0364(11) Uani 1 1 d . . . . .
H14A H 0.0756 0.3550 0.5127 0.055 Uiso 1 1 calc GR . . . .
H14B H 0.0716 0.2189 0.4663 0.055 Uiso 1 1 calc GR . . . .
H14C H 0.2124 0.2793 0.4408 0.055 Uiso 1 1 calc GR . . . .
C16 C 0.7621(6) 0.0461(5) 0.8373(5) 0.0392(12) Uani 1 1 d . . . . .
C19 C 0.0550(7) 0.6607(6) 0.8485(5) 0.0474(13) Uani 1 1 d . . . . .
C21 C -0.0113(8) 0.6815(7) 0.9608(6) 0.0531(15) Uani 1 1 d . . . . .
H21A H -0.1038 0.6543 0.9712 0.080 Uiso 1 1 calc GR . . . .
H21B H -0.0322 0.7814 0.9660 0.080 Uiso 1 1 calc GR . . . .
H21C H 0.0591 0.6223 1.0182 0.080 Uiso 1 1 calc GR . . . .
C17 C 0.8169(7) 0.0346(7) 0.7361(6) 0.0556(16) Uani 1 1 d . . . . .
H17A H 0.9059 0.0588 0.7125 0.067 Uiso 1 1 calc R . . . .
H17B H 0.7670 0.0020 0.6875 0.067 Uiso 1 1 calc R . . . .
C18 C 0.8326(8) 0.0960(7) 0.9190(7) 0.0605(19) Uani 1 1 d . . . . .
H18A H 0.7595 0.1748 0.9454 0.091 Uiso 1 1 calc GR . . . .
H18B H 0.9166 0.1281 0.8837 0.091 Uiso 1 1 calc GR . . . .
H18C H 0.8682 0.0180 0.9817 0.091 Uiso 1 1 calc GR . . . .
C20 C 0.1785(8) 0.7265(8) 0.8095(6) 0.0612(18) Uani 1 1 d . . . . .
H20A H 0.2170 0.7027 0.7378 0.092 Uiso 1 1 calc GR . . . .
H20B H 0.2586 0.6899 0.8635 0.092 Uiso 1 1 calc GR . . . .
H20C H 0.1405 0.8298 0.8016 0.092 Uiso 1 1 calc GR . . . .
H13A H 0.055(9) 0.268(8) 0.705(6) 0.06(2) Uiso 1 1 d . . . . .
H13B H 0.173(8) 0.090(8) 0.767(6) 0.053(19) Uiso 1 1 d . . . . .

loop_
_atom_site_aniso_label
_atom_site_aniso_U_11
_atom_site_aniso_U_22
_atom_site_aniso_U_33
_atom_site_aniso_U_23
_atom_site_aniso_U_13
_atom_site_aniso_U_12
Ru1 0.0242(2) 0.0239(2) 0.0262(2) -0.00590(14) 0.00235(13) -0.01047(14)
O3 0.0291(16) 0.0302(16) 0.0290(16) -0.0085(13) 0.0053(12) -0.0157(13)
O1 0.0323(17) 0.0340(17) 0.0292(16) -0.0092(13) 0.0057(13) -0.0152(13)
O5 0.0280(17) 0.0276(16) 0.0373(18) -0.0065(14) 0.0054(13) -0.0087(13)
O4 0.0386(19) 0.0355(18) 0.0311(17) -0.0092(14) 0.0089(14) -0.0182(14)
O2 0.050(2) 0.048(2) 0.0303(17) -0.0148(16) 0.0095(15) -0.0245(17)
N1 0.0227(18) 0.0250(18) 0.0293(19) -0.0088(15) 0.0005(14) -0.0057(14)
N3 0.031(2) 0.0259(18) 0.031(2) -0.0043(15) -0.0007(15) -0.0112(15)
N2 0.031(2) 0.0265(18) 0.0316(19) -0.0084(15) -0.0013(15) -0.0109(15)
O6 0.051(3) 0.064(3) 0.059(3) -0.021(2) 0.009(2) -0.021(2)
C6 0.023(2) 0.023(2) 0.029(2) -0.0056(17) 0.0014(16) -0.0074(16)
C2 0.031(2) 0.022(2) 0.029(2) -0.0058(17) -0.0016(18) -0.0059(17)
C1 0.034(2) 0.027(2) 0.030(2) -0.0072(18) 0.0015(18) -0.0102(18)
C12 0.030(2) 0.033(2) 0.032(2) -0.0099(19) -0.0060(18) -0.0130(18)
C8 0.026(2) 0.029(2) 0.028(2) -0.0079(18) 0.0034(17) -0.0127(17)
C11 0.035(3) 0.029(2) 0.035(2) -0.0073(19) -0.0053(19) -0.0122(19)
C15 0.040(3) 0.031(2) 0.033(2) -0.003(2) -0.008(2) -0.011(2)
C5 0.026(2) 0.027(2) 0.033(2) -0.0032(18) 0.0039(18) -0.0092(17)
C13 0.019(2) 0.034(2) 0.042(3) -0.007(2) 0.0056(18) -0.0163(18)
C3 0.035(2) 0.025(2) 0.029(2) -0.0053(18) -0.0027(18) -0.0104(18)
C9 0.038(3) 0.024(2) 0.037(3) -0.0066(19) -0.001(2) -0.0083(18)
C7 0.030(2) 0.0217(19) 0.027(2) -0.0012(17) 0.0009(17) -0.0054(16)
C4 0.029(2) 0.030(2) 0.037(2) -0.0068(19) -0.0041(19) -0.0134(18)
C10 0.040(3) 0.027(2) 0.038(3) -0.008(2) -0.002(2) -0.0110(19)
C14 0.034(3) 0.034(2) 0.042(3) -0.005(2) -0.012(2) -0.010(2)
C16 0.034(3) 0.029(2) 0.054(3) 0.000(2) -0.011(2) -0.0106(19)
C19 0.050(3) 0.035(3) 0.057(3) -0.009(3) 0.001(3) -0.013(2)
C21 0.053(4) 0.048(3) 0.059(4) -0.017(3) 0.014(3) -0.014(3)
C17 0.037(3) 0.062(4) 0.065(4) 0.002(3) 0.000(3) -0.021(3)
C18 0.055(4) 0.042(3) 0.089(5) -0.007(3) -0.030(4) -0.018(3)
C20 0.067(5) 0.055(4) 0.068(5) -0.020(4) 0.015(4) -0.023(3)

loop_
_atom_type_symbol
_atom_type_description
_atom_type_scat_dispersion_real
_atom_type_scat_dispersion_imag
_atom_type_scat_source
C C 0.0181 0.0091 'International Tables Vol C Tables 4.2.6.8 and 6.1.1.4'
H H 0.0000 0.0000 'International Tables Vol C Tables 4.2.6.8 and 6.1.1.4'
N N 0.0311 0.0180 'International Tables Vol C Tables 4.2.6.8 and 6.1.1.4'
O O 0.0492 0.0322 'International Tables Vol C Tables 4.2.6.8 and 6.1.1.4'
Ru Ru 0.0552 3.2960 'International Tables Vol C Tables 4.2.6.8 and 6.1.1.4'

loop_
_geom_angle_atom_site_label_1
_geom_angle_atom_site_label_2
_geom_angle_atom_site_label_3
_geom_angle
_geom_angle_site_symmetry_1
_geom_angle_site_symmetry_3
_geom_angle_publ_flag
O3 Ru1 O5 89.94(13) . . ?
O3 Ru1 C12 83.49(16) . . ?
O3 Ru1 C13 121.06(16) . . ?
O1 Ru1 O3 154.49(13) . . ?
O1 Ru1 O5 87.40(13) . . ?
O1 Ru1 C12 121.97(16) . . ?
O1 Ru1 C13 84.28(16) . . ?
N1 Ru1 O3 76.95(14) . . ?
N1 Ru1 O1 77.58(14) . . ?
N1 Ru1 O5 87.27(14) . . ?
N1 Ru1 C12 160.44(19) . . ?
N1 Ru1 C13 161.66(19) . . ?
C12 Ru1 O5 92.86(15) . . ?
C8 Ru1 O3 90.34(16) . . ?
C8 Ru1 O1 95.59(16) . . ?
C8 Ru1 O5 172.36(15) . . ?
C8 Ru1 N1 100.23(17) . . ?
C8 Ru1 C12 79.59(18) . . ?
C8 Ru1 C13 84.12(19) . . ?
C13 Ru1 O5 89.20(16) . . ?
C13 Ru1 C12 37.75(19) . . ?
C7 O3 Ru1 116.1(3) . . ?
C1 O1 Ru1 115.8(3) . . ?
Ru1 O5 H5A 109.4 . . ?
Ru1 O5 H5B 109.4 . . ?
H5A O5 H5B 104.5 . . ?
C6 N1 Ru1 119.5(3) . . ?
C6 N1 C2 121.9(4) . . ?
C2 N1 Ru1 118.5(3) . . ?
C8 N3 C15 126.3(4) . . ?
C8 N3 C9 110.1(4) . . ?
C9 N3 C15 123.6(4) . . ?
C8 N2 C11 119.2(4) . . ?
C8 N2 C10 112.0(4) . . ?
C10 N2 C11 128.8(4) . . ?
N1 C6 C5 120.6(4) . . ?
N1 C6 C7 111.7(4) . . ?
C5 C6 C7 127.6(4) . . ?
N1 C2 C1 112.8(4) . . ?
N1 C2 C3 120.2(4) . . ?
C3 C2 C1 127.0(4) . . ?
O1 C1 C2 114.9(4) . . ?
O2 C1 O1 125.6(5) . . ?
O2 C1 C2 119.5(4) . . ?
C11 C12 Ru1 107.5(3) . . ?
C13 C12 Ru1 70.4(3) . . ?
C13 C12 C11 120.7(4) . . ?
C13 C12 C14 121.2(4) . . ?
C14 C12 Ru1 114.9(3) . . ?
C14 C12 C11 112.9(4) . . ?
N3 C8 Ru1 138.4(3) . . ?
N2 C8 Ru1 117.2(3) . . ?
N2 C8 N3 104.3(4) . . ?
N2 C11 C12 108.4(4) . . ?
N2 C11 H11A 110.0 . . ?
N2 C11 H11B 110.0 . . ?
C12 C11 H11A 110.0 . . ?
C12 C11 H11B 110.0 . . ?
H11A C11 H11B 108.4 . . ?
N3 C15 H15A 108.6 . . ?
N3 C15 H15B 108.6 . . ?
N3 C15 C16 114.8(4) . . ?
H15A C15 H15B 107.6 . . ?
C16 C15 H15A 108.6 . . ?
C16 C15 H15B 108.6 . . ?
C6 C5 H5 120.5 . . ?
C6 C5 C4 118.9(4) . . ?
C4 C5 H5 120.5 . . ?
Ru1 C13 H13A 109(4) . . ?
Ru1 C13 H13B 105(4) . . ?
C12 C13 Ru1 71.9(3) . . ?
C12 C13 H13A 116(4) . . ?
C12 C13 H13B 115(4) . . ?
H13A C13 H13B 126(6) . . ?
C2 C3 H3 120.5 . . ?
C2 C3 C4 119.0(4) . . ?
C4 C3 H3 120.5 . . ?
N3 C9 H9 126.0 . . ?
C10 C9 N3 107.9(4) . . ?
C10 C9 H9 126.0 . . ?
O3 C7 C6 115.7(4) . . ?
O4 C7 O3 124.2(4) . . ?
O4 C7 C6 120.0(4) . . ?
C5 C4 H4 120.3 . . ?
C3 C4 C5 119.4(4) . . ?
C3 C4 H4 120.3 . . ?
N2 C10 H10 127.2 . . ?
C9 C10 N2 105.7(4) . . ?
C9 C10 H10 127.2 . . ?
C12 C14 H14A 109.5 . . ?
C12 C14 H14B 109.5 . . ?
C12 C14 H14C 109.5 . . ?
H14A C14 H14B 109.5 . . ?
H14A C14 H14C 109.5 . . ?
H14B C14 H14C 109.5 . . ?
C17 C16 C15 123.1(5) . . ?
C17 C16 C18 123.8(6) . . ?
C18 C16 C15 113.1(6) . . ?
O6 C19 C21 122.2(6) . . ?
O6 C19 C20 121.8(6) . . ?
C20 C19 C21 116.0(6) . . ?
C19 C21 H21A 109.5 . . ?
C19 C21 H21B 109.5 . . ?
C19 C21 H21C 109.5 . . ?
H21A C21 H21B 109.5 . . ?
H21A C21 H21C 109.5 . . ?
H21B C21 H21C 109.5 . . ?
C16 C17 H17A 120.0 . . ?
C16 C17 H17B 120.0 . . ?
H17A C17 H17B 120.0 . . ?
C16 C18 H18A 109.5 . . ?
C16 C18 H18B 109.5 . . ?
C16 C18 H18C 109.5 . . ?
H18A C18 H18B 109.5 . . ?
H18A C18 H18C 109.5 . . ?
H18B C18 H18C 109.5 . . ?
C19 C20 H20A 109.5 . . ?
C19 C20 H20B 109.5 . . ?
C19 C20 H20C 109.5 . . ?
H20A C20 H20B 109.5 . . ?
H20A C20 H20C 109.5 . . ?
H20B C20 H20C 109.5 . . ?

loop_
_geom_bond_atom_site_label_1
_geom_bond_atom_site_label_2
_geom_bond_distance
_geom_bond_site_symmetry_2
_geom_bond_publ_flag
Ru1 O3 2.107(3) . ?
Ru1 O1 2.107(3) . ?
Ru1 O5 2.220(3) . ?
Ru1 N1 2.011(4) . ?
Ru1 C12 2.171(4) . ?
Ru1 C8 1.981(5) . ?
Ru1 C13 2.152(4) . ?
O3 C7 1.280(6) . ?
O1 C1 1.290(6) . ?
O5 H5A 0.8701 . ?
O5 H5B 0.8701 . ?
O4 C7 1.241(6) . ?
O2 C1 1.224(6) . ?
N1 C6 1.339(6) . ?
N1 C2 1.340(6) . ?
N3 C8 1.360(6) . ?
N3 C15 1.445(6) . ?
N3 C9 1.387(6) . ?
N2 C8 1.345(6) . ?
N2 C11 1.462(6) . ?
N2 C10 1.388(6) . ?
O6 C19 1.215(7) . ?
C6 C5 1.375(6) . ?
C6 C7 1.510(6) . ?
C2 C1 1.517(7) . ?
C2 C3 1.384(7) . ?
C12 C11 1.522(7) . ?
C12 C13 1.399(7) . ?
C12 C14 1.513(7) . ?
C11 H11A 0.9900 . ?
C11 H11B 0.9900 . ?
C15 H15A 0.9900 . ?
C15 H15B 0.9900 . ?
C15 C16 1.507(8) . ?
C5 H5 0.9500 . ?
C5 C4 1.397(7) . ?
C13 H13A 1.00(7) . ?
C13 H13B 1.07(7) . ?
C3 H3 0.9500 . ?
C3 C4 1.392(7) . ?
C9 H9 0.9500 . ?
C9 C10 1.333(7) . ?
C4 H4 0.9500 . ?
C10 H10 0.9500 . ?
C14 H14A 0.9800 . ?
C14 H14B 0.9800 . ?
C14 H14C 0.9800 . ?
C16 C17 1.330(9) . ?
C16 C18 1.489(8) . ?
C19 C21 1.508(9) . ?
C19 C20 1.503(9) . ?
C21 H21A 0.9800 . ?
C21 H21B 0.9800 . ?
C21 H21C 0.9800 . ?
C17 H17A 0.9500 . ?
C17 H17B 0.9500 . ?
C18 H18A 0.9800 . ?
C18 H18B 0.9800 . ?
C18 H18C 0.9800 . ?
C20 H20A 0.9800 . ?
C20 H20B 0.9800 . ?
C20 H20C 0.9800 . ?

loop_
_geom_torsion_atom_site_label_1
_geom_torsion_atom_site_label_2
_geom_torsion_atom_site_label_3
_geom_torsion_atom_site_label_4
_geom_torsion
_geom_torsion_site_symmetry_1
_geom_torsion_site_symmetry_2
_geom_torsion_site_symmetry_3
_geom_torsion_site_symmetry_4
_geom_torsion_publ_flag
Ru1 O3 C7 O4 178.8(3) . . . . ?
Ru1 O3 C7 C6 -2.1(5) . . . . ?
Ru1 O1 C1 O2 173.7(4) . . . . ?
Ru1 O1 C1 C2 -7.3(5) . . . . ?
Ru1 N1 C6 C5 178.0(3) . . . . ?
Ru1 N1 C6 C7 0.2(5) . . . . ?
Ru1 N1 C2 C1 1.7(5) . . . . ?
Ru1 N1 C2 C3 -176.8(3) . . . . ?
Ru1 C12 C11 N2 29.7(5) . . . . ?
N1 C6 C5 C4 -1.3(7) . . . . ?
N1 C6 C7 O3 1.3(6) . . . . ?
N1 C6 C7 O4 -179.6(4) . . . . ?
N1 C2 C1 O1 3.9(6) . . . . ?
N1 C2 C1 O2 -177.1(4) . . . . ?
N1 C2 C3 C4 -1.1(7) . . . . ?
N3 C15 C16 C17 -3.3(7) . . . . ?
N3 C15 C16 C18 177.3(4) . . . . ?
N3 C9 C10 N2 -0.8(6) . . . . ?
C6 N1 C2 C1 176.9(4) . . . . ?
C6 N1 C2 C3 -1.7(7) . . . . ?
C6 C5 C4 C3 -1.4(7) . . . . ?
C2 N1 C6 C5 2.9(7) . . . . ?
C2 N1 C6 C7 -174.9(4) . . . . ?
C2 C3 C4 C5 2.6(7) . . . . ?
C1 C2 C3 C4 -179.4(4) . . . . ?
C8 N3 C15 C16 -85.1(6) . . . . ?
C8 N3 C9 C10 0.2(6) . . . . ?
C8 N2 C11 C12 -22.8(6) . . . . ?
C8 N2 C10 C9 1.1(6) . . . . ?
C11 N2 C8 Ru1 2.4(6) . . . . ?
C11 N2 C8 N3 179.2(4) . . . . ?
C11 N2 C10 C9 -179.1(5) . . . . ?
C11 C12 C13 Ru1 99.2(4) . . . . ?
C15 N3 C8 Ru1 -6.9(8) . . . . ?
C15 N3 C8 N2 177.4(4) . . . . ?
C15 N3 C9 C10 -176.8(5) . . . . ?
C5 C6 C7 O3 -176.3(4) . . . . ?
C5 C6 C7 O4 2.8(7) . . . . ?
C13 C12 C11 N2 -47.4(6) . . . . ?
C3 C2 C1 O1 -177.7(4) . . . . ?
C3 C2 C1 O2 1.3(7) . . . . ?
C9 N3 C8 Ru1 176.2(4) . . . . ?
C9 N3 C8 N2 0.5(5) . . . . ?
C9 N3 C15 C16 91.5(6) . . . . ?
C7 C6 C5 C4 176.1(4) . . . . ?
C10 N2 C8 Ru1 -177.8(3) . . . . ?
C10 N2 C8 N3 -1.0(5) . . . . ?
C10 N2 C11 C12 157.4(5) . . . . ?
C14 C12 C11 N2 157.5(4) . . . . ?
C14 C12 C13 Ru1 -107.9(4) . . . . ?
